data_4109894
loop_
_publ_author_name
'Bruno Botta'
'Ilaria D'Acquarica'
'Giuliano Delle Monache'
'Laura Nevola'
'Danila Tullo'
'Franco Ugozzoli'
'Marco Pierini'

_publ_section_title
;
 Nitrosonium Complexes of Resorc[4]arenes: Spectral, Kinetic, and
 Theoretical Studies
;
_journal_name_full 'Journal of the American Chemical Society'
_journal_page_first 11202
_journal_page_last 11212
_journal_paper_doi 10.1021/ja072855i
_journal_volume 129
_journal_year 2007
_chemical_formula_sum 'C56 H72 O18'
_chemical_formula_weight 1033.14
_chemical_name_systematic
; 
 ? 
;
_space_group_IT_number 1
_symmetry_cell_setting triclinic
_symmetry_space_group_name_Hall 'P 1'
_symmetry_space_group_name_H-M 'P 1'
_atom_sites_solution_hydrogens geom
_atom_sites_solution_primary direct
_atom_sites_solution_secondary difmap
_audit_creation_method SHELXL-97
_cell_angle_alpha 101.070(8)
_cell_angle_beta 88.617(6)
_cell_angle_gamma 108.563(9)
_cell_formula_units_Z 1
_cell_length_a 12.264(9)
_cell_length_b 14.080(2)
_cell_length_c 8.4440(10)
_cell_measurement_reflns_used 42
_cell_measurement_temperature 293(2)
_cell_measurement_theta_max 41
_cell_measurement_theta_min 20
_cell_volume 1355.4(10)
_computing_cell_refinement 'DIPCHIGE software package 2004'
_computing_data_collection 'DIPCHIGE software package 2004'
_computing_data_reduction DIFAU92
_computing_molecular_graphics 'Accelrys DS-ViewerPro 2005'
_computing_structure_refinement 'SHELXL-97 (Sheldrick, 1997)'
_computing_structure_solution 'SHELXS-97 (Sheldrick, 1990)'
_diffrn_ambient_temperature 293(2)
_diffrn_detector_area_resol_mean 1Kev
_diffrn_measured_fraction_theta_full 0.994
_diffrn_measured_fraction_theta_max 0.994
_diffrn_measurement_device_type 'Siemens AED'
_diffrn_measurement_method 'scintil counter'
_diffrn_radiation_monochromator graphite
_diffrn_radiation_source 'fine-focus sealed tube'
_diffrn_radiation_type CuK\a
_diffrn_radiation_wavelength 1.54178
_diffrn_reflns_av_R_equivalents 0.0432
_diffrn_reflns_av_sigmaI/netI 0.1353
_diffrn_reflns_limit_h_max 14
_diffrn_reflns_limit_h_min -14
_diffrn_reflns_limit_k_max 16
_diffrn_reflns_limit_k_min -17
_diffrn_reflns_limit_l_max 10
_diffrn_reflns_limit_l_min 0
_diffrn_reflns_number 5500
_diffrn_reflns_theta_full 70.21
_diffrn_reflns_theta_max 70.21
_diffrn_reflns_theta_min 3.38
_exptl_absorpt_coefficient_mu 0.779
_exptl_absorpt_correction_T_max 1.11
_exptl_absorpt_correction_T_min 0.92
_exptl_absorpt_correction_type empirical
_exptl_crystal_colour colorless
_exptl_crystal_density_diffrn 1.266
_exptl_crystal_description 'thick column'
_exptl_crystal_F_000 552
_exptl_crystal_size_max 0.40
_exptl_crystal_size_mid 0.28
_exptl_crystal_size_min 0.16
_refine_diff_density_max 0.466
_refine_diff_density_min -0.285
_refine_diff_density_rms 0.068
_refine_ls_abs_structure_details 'Flack H D (1983), Acta Cryst. A39, 876-881'
_refine_ls_abs_structure_Flack 1.3(8)
_refine_ls_extinction_method none
_refine_ls_goodness_of_fit_ref 0.821
_refine_ls_hydrogen_treatment constr
_refine_ls_matrix_type full
_refine_ls_number_parameters 640
_refine_ls_number_reflns 5366
_refine_ls_number_restraints 48
_refine_ls_restrained_S_all 0.827
_refine_ls_R_factor_all 0.1976
_refine_ls_R_factor_gt 0.0795
_refine_ls_shift/su_max 0.048
_refine_ls_shift/su_mean 0.032
_refine_ls_structure_factor_coef Fsqd
_refine_ls_weighting_details 'calc w=1/[\s^2^(Fo^2^)+(0.1380P)^2^+0.0000P] where P=(Fo^2^+2Fc^2^)/3'
_refine_ls_weighting_scheme calc
_refine_ls_wR_factor_gt 0.2006
_refine_ls_wR_factor_ref 0.2526
_reflns_number_gt 1935
_reflns_number_total 5366
_reflns_threshold_expression >2sigma(I)
_cod_data_source_file ja072855irom20070502_093454.cif
_cod_data_source_block bot207
_cod_database_code 4109894

loop_
_symmetry_equiv_pos_as_xyz
'x, y, z'

loop_
_atom_site_label
_atom_site_type_symbol
_atom_site_fract_x
_atom_site_fract_y
_atom_site_fract_z
_atom_site_U_iso_or_equiv
_atom_site_adp_type
_atom_site_occupancy
_atom_site_symmetry_multiplicity
_atom_site_calc_flag
_atom_site_refinement_flags
C1A C 0.9830(11) 0.4575(11) 0.5197(17) 0.038(3) Uani 1 1 d .
H1A H 0.9084 0.4615 0.5660 0.045 Uiso 1 1 calc R
C1B C 0.6848(11) 0.3111(11) 0.464(2) 0.050(4) Uani 1 1 d .
H1B H 0.6954 0.2919 0.5688 0.060 Uiso 1 1 calc R
C1C C 0.5905(12) 0.5025(13) 0.731(2) 0.054(4) Uani 1 1 d .
H1C H 0.6650 0.4899 0.7024 0.064 Uiso 1 1 calc R
C1D C 0.8889(11) 0.6564(11) 0.7682(16) 0.037(3) Uani 1 1 d .
H1D H 0.8769 0.6811 0.6687 0.044 Uiso 1 1 calc R
C2A C 0.9830(6) 0.3705(7) 0.4188(15) 0.042(3) Uani 1 1 d D
C2B C 0.5875(10) 0.3359(10) 0.4505(13) 0.046(4) Uani 1 1 d D
C2C C 0.5940(8) 0.5979(9) 0.8258(18) 0.049(4) Uani 1 1 d D
C2D C 0.9875(9) 0.6264(8) 0.7886(11) 0.042(3) Uani 1 1 d D
C3A C 1.0912(12) 0.3623(13) 0.371(2) 0.051(4) Uani 1 1 d .
C3B C 0.5709(10) 0.3681(12) 0.3067(17) 0.043(3) Uani 1 1 d .
C3C C 0.4879(11) 0.6088(12) 0.8845(18) 0.042(3) Uani 1 1 d .
C3D C 0.9940(11) 0.5925(11) 0.9276(19) 0.048(4) Uani 1 1 d .
C4A C 1.1897(12) 0.4340(12) 0.410(2) 0.048(4) Uani 1 1 d .
H4A H 1.2637 0.4242 0.3709 0.058 Uiso 1 1 calc R
C4B C 0.6560(12) 0.3679(12) 0.1893(18) 0.043(3) Uani 1 1 d .
H4B H 0.6478 0.3886 0.0845 0.051 Uiso 1 1 calc R
C4C C 0.3840(12) 0.5214(12) 0.836(2) 0.048(4) Uani 1 1 d .
H4C H 0.3084 0.5270 0.8757 0.057 Uiso 1 1 calc R
C4D C 0.9194(13) 0.5909(14) 1.056(2) 0.058(4) Uani 1 1 d .
H4D H 0.9320 0.5679 1.1573 0.070 Uiso 1 1 calc R
C5A C 1.1874(12) 0.5241(13) 0.5081(18) 0.047(4) Uani 1 1 d .
C5B C 0.7509(10) 0.3389(12) 0.220(2) 0.054(4) Uani 1 1 d .
C5C C 0.3859(10) 0.4324(11) 0.7396(18) 0.043(3) Uani 1 1 d .
C5D C 0.8267(12) 0.6237(12) 1.0325(17) 0.046(3) Uani 1 1 d .
C6A C 1.0856(9) 0.5456(6) 0.5646(13) 0.041(3) Uani 1 1 d D
C6B C 0.7705(7) 0.3077(8) 0.3593(16) 0.044(3) Uani 1 1 d D
C6C C 0.4916(10) 0.4278(7) 0.6786(15) 0.045(3) Uani 1 1 d D
C6D C 0.8086(8) 0.6505(9) 0.8918(17) 0.047(4) Uani 1 1 d D
C7A C 1.1864(11) 0.2500(14) 0.219(3) 0.079(6) Uani 1 1 d .
H7A1 H 1.2273 0.3015 0.1524 0.095 Uiso 1 1 calc R
H7A2 H 1.1668 0.1798 0.1507 0.095 Uiso 1 1 calc R
H7A3 H 1.2374 0.2554 0.3128 0.095 Uiso 1 1 calc R
C7B C 0.8017(16) 0.3323(19) -0.075(2) 0.081(6) Uani 1 1 d .
C7C C 0.1861(12) 0.3505(16) 0.760(3) 0.080(6) Uani 1 1 d .
H7C1 H 0.2008 0.3700 0.8794 0.096 Uiso 1 1 calc R
H7C2 H 0.1306 0.2796 0.7314 0.096 Uiso 1 1 calc R
H7C3 H 0.1529 0.3991 0.7226 0.096 Uiso 1 1 calc R
C7D C 1.1061(12) 0.5227(14) 1.0953(19) 0.058(4) Uani 1 1 d .
H7D1 H 1.1118 0.5766 1.1939 0.069 Uiso 1 1 calc R
H7D2 H 1.1770 0.5018 1.0898 0.069 Uiso 1 1 calc R
H7D3 H 1.0370 0.4621 1.1004 0.069 Uiso 1 1 calc R
C8A C 1.3914(11) 0.6116(13) 0.4778(18) 0.050(4) Uani 1 1 d .
H8A1 H 1.4105 0.5499 0.4927 0.060 Uiso 1 1 calc R
H8A2 H 1.4546 0.6746 0.5279 0.060 Uiso 1 1 calc R
H8A3 H 1.3829 0.6103 0.3598 0.060 Uiso 1 1 calc R
C8B C 0.4664(14) 0.4297(15) 0.149(2) 0.064(5) Uani 1 1 d .
H8B1 H 0.5330 0.4909 0.1371 0.077 Uiso 1 1 calc R
H8B2 H 0.3935 0.4473 0.1511 0.077 Uiso 1 1 calc R
H8B3 H 0.4621 0.3728 0.0554 0.077 Uiso 1 1 calc R
C8C C 0.3869(17) 0.7188(17) 1.014(3) 0.095(7) Uani 1 1 d .
H8C1 H 0.3275 0.6801 0.9257 0.114 Uiso 1 1 calc R
H8C2 H 0.3983 0.7935 1.0271 0.114 Uiso 1 1 calc R
H8C3 H 0.3606 0.6958 1.1172 0.114 Uiso 1 1 calc R
C8D C 0.7750(15) 0.6310(15) 1.3037(18) 0.063(4) Uani 1 1 d .
H8D1 H 0.8003 0.5709 1.3094 0.075 Uiso 1 1 calc R
H8D2 H 0.7085 0.6304 1.3748 0.075 Uiso 1 1 calc R
H8D3 H 0.8402 0.6954 1.3407 0.075 Uiso 1 1 calc R
C9A C 0.8610(7) 0.2114(6) 0.5054(11) 0.053(4) Uani 1 1 d D
H9A1 H 0.9330 0.1946 0.5204 0.063 Uiso 1 1 calc R
H9A2 H 0.8459 0.2513 0.6101 0.063 Uiso 1 1 calc R
C9B C 0.4899(9) 0.2464(7) 0.6751(14) 0.043(3) Uani 1 1 d D
H9B1 H 0.5169 0.1924 0.6074 0.051 Uiso 1 1 calc R
H9B2 H 0.5462 0.2797 0.7687 0.051 Uiso 1 1 calc R
C9C C 0.7165(10) 0.7591(8) 0.7563(15) 0.063(4) Uani 1 1 d D
H9C1 H 0.7140 0.7194 0.6440 0.076 Uiso 1 1 calc R
H9C2 H 0.6471 0.7822 0.7660 0.076 Uiso 1 1 calc R
C9D C 1.0795(7) 0.7224(8) 0.5742(15) 0.067(5) Uani 1 1 d D
H9D1 H 1.0546 0.7775 0.6427 0.081 Uiso 1 1 calc R
H9D2 H 1.0207 0.6871 0.4840 0.081 Uiso 1 1 calc R
C10A C 0.7603(8) 0.1128(6) 0.4576(12) 0.047(3) Uani 1 1 d D
C10B C 0.3778(14) 0.1965(11) 0.738(2) 0.068(5) Uani 1 1 d .
C10C C 0.8228(12) 0.8544(8) 0.7749(18) 0.110(8) Uani 1 1 d D
C10D C 1.1966(9) 0.7693(12) 0.505(2) 0.061(5) Uani 1 1 d D
C11A C 0.6643(14) -0.0451(9) 0.2759(18) 0.099(7) Uani 1 1 d D
H11A H 0.6528 -0.0639 0.1557 0.119 Uiso 1 1 calc R
H11B H 0.5905 -0.0418 0.3259 0.119 Uiso 1 1 calc R
C11B C 0.1884(15) 0.0739(19) 0.667(3) 0.112(9) Uani 1 1 d .
H11C H 0.1930 0.0168 0.7185 0.134 Uiso 1 1 calc R
H11D H 0.1573 0.1197 0.7482 0.134 Uiso 1 1 calc R
C11C C 0.8977(16) 1.0149(11) 0.961(3) 0.161(13) Uani 1 1 d D
H11E H 0.9688 1.0075 0.9069 0.193 Uiso 1 1 calc R
H11F H 0.9176 1.0347 1.0797 0.193 Uiso 1 1 calc R
C11D C 1.3819(14) 0.8868(13) 0.569(3) 0.122(10) Uani 1 1 d D
H11G H 1.3783 0.9445 0.5188 0.147 Uiso 1 1 calc R
H11H H 1.4112 0.8392 0.4894 0.147 Uiso 1 1 calc R
C12A C 0.712(3) -0.1177(17) 0.343(5) 0.23(2) Uani 1 1 d D
H12A H 0.7853 -0.1196 0.2890 0.281 Uiso 1 1 calc R
H12B H 0.6549 -0.1878 0.3224 0.281 Uiso 1 1 calc R
H12C H 0.7286 -0.0931 0.4621 0.281 Uiso 1 1 calc R
C12B C 0.112(2) 0.033(3) 0.531(4) 0.199(18) Uani 1 1 d .
H12D H 0.1171 0.0881 0.4688 0.239 Uiso 1 1 calc R
H12E H 0.0315 0.0065 0.5672 0.239 Uiso 1 1 calc R
H12F H 0.1329 -0.0236 0.4611 0.239 Uiso 1 1 calc R
C12C C 0.880(3) 1.1000(18) 0.916(3) 0.145(10) Uani 1 1 d .
H12G H 0.8792 1.0914 0.7960 0.174 Uiso 1 1 calc R
H12H H 0.9434 1.1632 0.9647 0.174 Uiso 1 1 calc R
H12I H 0.8045 1.1059 0.9563 0.174 Uiso 1 1 calc R
C12D C 1.4570(16) 0.926(2) 0.725(3) 0.141(11) Uani 1 1 d D
H12J H 1.4172 0.9610 0.8103 0.169 Uiso 1 1 calc R
H12K H 1.5326 0.9753 0.7046 0.169 Uiso 1 1 calc R
H12L H 1.4704 0.8671 0.7623 0.169 Uiso 1 1 calc R
C30A C 0.8770(6) 0.2754(5) 0.3744(9) 0.052(4) Uani 1 1 d D
C30B C 0.4934(7) 0.3268(6) 0.5743(11) 0.047(4) Uani 1 1 d D
H30B H 0.4192 0.2996 0.5092 0.057 Uiso 1 1 calc R
C30C C 0.7048(7) 0.6857(7) 0.8725(13) 0.046(3) Uani 1 1 d D
H30C H 0.6934 0.7234 0.9814 0.055 Uiso 1 1 calc R
C30D C 1.0883(6) 0.6459(5) 0.6757(9) 0.047(4) Uani 1 1 d D
H30D H 1.1623 0.6746 0.7415 0.056 Uiso 1 1 calc R
O1A O 1.0870(8) 0.2682(9) 0.2733(16) 0.063(3) Uani 1 1 d .
O1B O 0.8316(9) 0.3410(9) 0.0942(15) 0.059(3) Uani 1 1 d .
O1C O 0.2897(8) 0.3543(8) 0.6838(15) 0.055(3) Uani 1 1 d .
O1D O 1.0949(9) 0.5640(10) 0.9487(14) 0.058(3) Uani 1 1 d .
O2A O 1.2846(9) 0.6117(9) 0.5543(14) 0.058(3) Uani 1 1 d .
O2B O 0.4813(9) 0.3990(10) 0.2927(14) 0.058(3) Uani 1 1 d .
O2C O 0.4952(9) 0.7000(9) 0.9723(15) 0.071(4) Uani 1 1 d .
O2D O 0.7414(9) 0.6261(11) 1.1435(15) 0.070(3) Uani 1 1 d .
O3A O 0.6832(13) 0.0887(12) 0.545(2) 0.137(7) Uani 1 1 d .
O3B O 0.3580(12) 0.2143(13) 0.8857(18) 0.098(5) Uani 1 1 d .
O3C O 0.8904(12) 0.8722(12) 0.6768(16) 0.091(4) Uani 1 1 d .
O3D O 1.2250(13) 0.7579(12) 0.3719(17) 0.088(4) Uani 1 1 d .
O4A O 0.7614(10) 0.0525(8) 0.3286(15) 0.094(4) Uani 1 1 d D
O4B O 0.3062(9) 0.1328(10) 0.6263(18) 0.086(4) Uani 1 1 d .
O4C O 0.8115(11) 0.9099(10) 0.9346(15) 0.097(4) Uiso 1 1 d D
O4D O 1.2721(11) 0.8346(10) 0.6251(16) 0.077(4) Uiso 1 1 d .
C1R C 0.1361(11) -0.1463(10) 0.036(3) 0.198(11) Uiso 1 1 d D
H1R1 H 0.1357 -0.1897 0.1172 0.237 Uiso 1 1 calc R
H1R2 H 0.1643 -0.1753 -0.0682 0.237 Uiso 1 1 calc R
H1R3 H 0.0562 -0.1452 0.0185 0.237 Uiso 1 1 calc R
C2R C 0.2116(8) -0.0430(8) 0.095(2) 0.202(12) Uiso 1 1 d D
C3R C 0.3929(8) 0.0864(8) 0.187(2) 0.127(6) Uiso 1 1 d D
H3R1 H 0.3948 0.1043 0.3073 0.153 Uiso 1 1 calc R
H3R2 H 0.3508 0.1267 0.1430 0.153 Uiso 1 1 calc R
C4R C 0.5159(12) 0.1127(13) 0.127(3) 0.214(12) Uiso 1 1 d D
H4R1 H 0.5575 0.0722 0.1711 0.256 Uiso 1 1 calc R
H4R2 H 0.5570 0.1873 0.1647 0.256 Uiso 1 1 calc R
H4R3 H 0.5134 0.0959 0.0063 0.256 Uiso 1 1 calc R
O1R O 0.1784(10) 0.0281(10) 0.091(3) 0.318(13) Uiso 1 1 d D
O2R O 0.3323(8) -0.0256(7) 0.1309(19) 0.152(5) Uiso 1 1 d D

loop_
_atom_site_aniso_label
_atom_site_aniso_U_11
_atom_site_aniso_U_22
_atom_site_aniso_U_33
_atom_site_aniso_U_23
_atom_site_aniso_U_13
_atom_site_aniso_U_12
C1A 0.025(5) 0.054(8) 0.033(7) 0.014(6) 0.008(5) 0.010(5)
C1B 0.032(6) 0.052(8) 0.067(10) 0.024(7) 0.014(6) 0.007(6)
C1C 0.028(6) 0.077(10) 0.063(10) 0.008(8) 0.002(6) 0.029(7)
C1D 0.041(6) 0.054(8) 0.021(6) 0.005(6) 0.002(5) 0.024(6)
C2A 0.044(7) 0.050(8) 0.035(8) 0.002(7) -0.001(6) 0.022(6)
C2B 0.033(6) 0.063(9) 0.039(8) 0.009(7) 0.011(6) 0.013(6)
C2C 0.030(6) 0.058(9) 0.063(10) 0.018(8) 0.007(7) 0.019(6)
C2D 0.036(7) 0.043(8) 0.049(9) 0.007(7) -0.002(6) 0.014(6)
C3A 0.039(7) 0.058(9) 0.058(10) 0.009(8) 0.003(7) 0.021(7)
C3B 0.022(5) 0.079(9) 0.032(7) 0.013(7) -0.006(5) 0.021(6)
C3C 0.032(6) 0.061(9) 0.037(8) 0.008(7) 0.009(6) 0.020(6)
C3D 0.040(6) 0.046(7) 0.054(9) 0.002(7) 0.012(6) 0.010(6)
C4A 0.037(7) 0.058(9) 0.056(10) 0.002(7) 0.007(6) 0.029(6)
C4B 0.047(7) 0.058(8) 0.030(8) 0.016(7) 0.000(6) 0.021(7)
C4C 0.036(7) 0.058(9) 0.051(9) 0.017(7) 0.006(6) 0.015(6)
C4D 0.045(8) 0.073(11) 0.058(10) 0.020(8) 0.011(7) 0.017(7)
C5A 0.048(8) 0.067(9) 0.042(8) 0.042(7) 0.003(6) 0.019(7)
C5B 0.020(6) 0.058(9) 0.075(11) 0.001(8) 0.016(7) 0.007(6)
C5C 0.025(6) 0.054(8) 0.048(8) -0.003(7) 0.004(5) 0.018(5)
C5D 0.052(8) 0.065(9) 0.027(7) 0.021(7) 0.004(6) 0.018(7)
C6A 0.037(7) 0.063(8) 0.025(7) 0.015(6) 0.005(5) 0.016(6)
C6B 0.040(7) 0.049(8) 0.039(8) 0.010(7) -0.006(6) 0.006(6)
C6C 0.032(6) 0.050(7) 0.061(9) 0.023(7) 0.010(6) 0.021(6)
C6D 0.034(6) 0.057(8) 0.055(10) 0.005(7) 0.004(6) 0.025(6)
C7A 0.031(6) 0.071(11) 0.138(18) -0.003(11) 0.021(9) 0.034(7)
C7B 0.068(11) 0.143(18) 0.042(10) 0.028(10) 0.014(8) 0.044(12)
C7C 0.032(7) 0.095(13) 0.118(16) 0.023(12) 0.023(9) 0.026(8)
C7D 0.040(7) 0.081(10) 0.054(9) 0.000(8) 0.007(7) 0.031(7)
C8A 0.036(7) 0.060(9) 0.047(9) 0.009(7) 0.006(6) 0.006(6)
C8B 0.057(9) 0.086(11) 0.072(11) 0.054(9) 0.003(8) 0.033(8)
C8C 0.096(14) 0.095(14) 0.087(15) -0.011(12) 0.018(12) 0.038(12)
C8D 0.080(11) 0.084(12) 0.029(8) 0.007(8) 0.011(8) 0.035(9)
C9A 0.039(6) 0.064(9) 0.066(10) 0.032(8) 0.013(6) 0.022(6)
C9B 0.047(7) 0.047(7) 0.039(8) 0.009(6) 0.003(6) 0.022(6)
C9C 0.070(10) 0.067(10) 0.053(9) 0.006(8) 0.011(8) 0.027(9)
C9D 0.054(9) 0.087(12) 0.076(12) 0.036(10) 0.016(8) 0.034(8)
C10A 0.024(5) 0.078(9) 0.042(7) 0.017(7) 0.004(5) 0.016(5)
C10B 0.084(12) 0.047(9) 0.076(13) 0.004(9) 0.018(10) 0.029(8)
C10C 0.117(14) 0.072(12) 0.17(2) 0.067(14) 0.079(15) 0.058(11)
C10D 0.038(7) 0.091(12) 0.068(12) 0.049(10) 0.021(8) 0.022(8)
C11A 0.130(15) 0.059(10) 0.072(12) 0.022(10) 0.009(11) -0.024(10)
C11B 0.060(10) 0.18(2) 0.13(2) 0.094(17) 0.028(12) 0.049(12)
C11C 0.069(11) 0.15(2) 0.22(3) -0.05(2) 0.003(16) 0.009(14)
C11D 0.072(11) 0.067(10) 0.16(2) -0.025(11) 0.059(13) -0.043(8)
C12A 0.18(3) 0.050(11) 0.46(6) 0.07(2) -0.07(3) 0.016(14)
C12B 0.119(18) 0.25(4) 0.17(3) 0.11(3) -0.043(19) -0.07(2)
C12C 0.22(3) 0.082(14) 0.106(16) 0.019(13) 0.040(17) 0.016(15)
C12D 0.058(11) 0.19(2) 0.15(2) 0.06(2) 0.039(14) -0.015(14)
C30A 0.037(7) 0.071(10) 0.055(10) 0.013(8) 0.006(7) 0.028(7)
C30B 0.024(5) 0.043(7) 0.067(10) 0.002(7) -0.011(6) 0.004(5)
C30C 0.034(6) 0.045(7) 0.062(10) 0.011(7) -0.004(7) 0.018(6)
C30D 0.040(7) 0.069(9) 0.040(8) 0.021(7) 0.016(6) 0.024(6)
O1A 0.035(5) 0.062(7) 0.091(9) 0.002(6) -0.001(5) 0.020(5)
O1B 0.042(5) 0.075(7) 0.067(8) 0.011(6) 0.013(5) 0.031(5)
O1C 0.031(4) 0.055(6) 0.077(8) 0.006(6) 0.003(5) 0.017(4)
O1D 0.041(5) 0.093(8) 0.056(7) 0.028(6) 0.008(5) 0.038(6)
O2A 0.039(5) 0.073(7) 0.058(7) 0.011(6) 0.010(5) 0.016(5)
O2B 0.044(5) 0.088(8) 0.051(7) 0.034(6) 0.013(5) 0.024(5)
O2C 0.058(6) 0.079(8) 0.076(8) 0.000(7) 0.037(6) 0.031(6)
O2D 0.055(6) 0.118(10) 0.051(7) 0.036(7) 0.024(6) 0.037(7)
O3A 0.106(11) 0.084(10) 0.210(18) 0.033(10) 0.084(12) 0.018(9)
O3B 0.086(9) 0.146(13) 0.068(9) 0.043(9) 0.030(7) 0.033(9)
O3C 0.086(9) 0.113(11) 0.068(7) 0.034(7) 0.046(7) 0.017(8)
O3D 0.099(9) 0.106(10) 0.064(9) 0.028(7) 0.034(7) 0.038(8)
O4A 0.089(6) 0.057(5) 0.100(8) -0.012(5) 0.047(6) -0.007(4)
O4B 0.057(5) 0.068(6) 0.111(9) 0.019(6) 0.048(5) -0.007(4)

loop_
_atom_type_symbol
_atom_type_description
_atom_type_scat_dispersion_real
_atom_type_scat_dispersion_imag
_atom_type_scat_source
C C 0.0181 0.0091 'International Tables Vol C Tables 4.2.6.8 and 6.1.1.4'
H H 0.0000 0.0000 'International Tables Vol C Tables 4.2.6.8 and 6.1.1.4'
O O 0.0492 0.0322 'International Tables Vol C Tables 4.2.6.8 and 6.1.1.4'

loop_
_geom_angle_atom_site_label_1
_geom_angle_atom_site_label_2
_geom_angle_atom_site_label_3
_geom_angle
C2A C1A C6A 123.6(10)
C2A C1A H1A 118.2
C6A C1A H1A 118.2
C2B C1B C6B 131.6(14)
C2B C1B H1B 114.1
C6B C1B H1B 114.2
C2C C1C C6C 122.9(11)
C2C C1C H1C 118.6
C6C C1C H1C 118.5
C6D C1D C2D 118.5(11)
C6D C1D H1D 120.7
C2D C1D H1D 120.8
C3A C2A C1A 116.8(10)
C3A C2A C30A 118.0(10)
C1A C2A C30A 124.5(8)
C1B C2B C3B 116.5(10)
C1B C2B C30B 125.2(11)
C3B C2B C30B 118.3(10)
C1C C2C C3C 117.4(11)
C1C C2C C30C 123.1(10)
C3C C2C C30C 119.4(11)
C3D C2D C1D 115.6(9)
C3D C2D C30D 121.5(9)
C1D C2D C30D 122.3(8)
C4A C3A C2A 125.1(14)
C4A C3A O1A 120.3(12)
C2A C3A O1A 114.6(12)
O2B C3B C4B 124.8(12)
O2B C3B C2B 118.7(12)
C4B C3B C2B 116.5(10)
O2C C3C C2C 115.3(12)
O2C C3C C4C 127.7(12)
C2C C3C C4C 117.0(12)
C2D C3D O1D 115.3(11)
C2D C3D C4D 127.3(13)
O1D C3D C4D 117.2(14)
C3A C4A C5A 117.2(13)
C3A C4A H4A 121.4
C5A C4A H4A 121.4
C3B C4B C5B 120.3(13)
C3B C4B H4B 119.9
C5B C4B H4B 119.9
C5C C4C C3C 122.8(12)
C5C C4C H4C 118.5
C3C C4C H4C 118.7
C5D C4D C3D 114.7(15)
C5D C4D H4D 122.6
C3D C4D H4D 122.7
C4A C5A O2A 124.9(13)
C4A C5A C6A 124.9(13)
O2A C5A C6A 110.0(12)
C6B C5B C4B 124.9(13)
C6B C5B O1B 119.0(11)
C4B C5B O1B 116.1(15)
C4C C5C O1C 123.3(11)
C4C C5C C6C 117.8(12)
O1C C5C C6C 118.4(11)
C6D C5D O2D 114.2(12)
C6D C5D C4D 121.6(13)
O2D C5D C4D 124.0(13)
C1A C6A C5A 112.0(9)
C1A C6A C30D 124.9(8)
C5A C6A C30D 122.7(10)
C5B C6B C1B 110.2(10)
C5B C6B C30A 119.2(10)
C1B C6B C30A 130.6(10)
C1C C6C C5C 121.2(11)
C1C C6C C30B 120.5(9)
C5C C6C C30B 117.3(9)
C5D C6D C1D 121.9(10)
C5D C6D C30C 119.2(11)
C1D C6D C30C 118.6(10)
O1A C7A H7A1 109.7
O1A C7A H7A2 109.4
H7A1 C7A H7A2 109.5
O1A C7A H7A3 109.4
H7A1 C7A H7A3 109.5
H7A2 C7A H7A3 109.5
O1C C7C H7C1 109.7
O1C C7C H7C2 109.3
H7C1 C7C H7C2 109.5
O1C C7C H7C3 109.4
H7C1 C7C H7C3 109.5
H7C2 C7C H7C3 109.5
O1D C7D H7D1 109.4
O1D C7D H7D2 109.4
H7D1 C7D H7D2 109.5
O1D C7D H7D3 109.6
H7D1 C7D H7D3 109.5
H7D2 C7D H7D3 109.5
O2A C8A H8A1 109.5
O2A C8A H8A2 109.6
H8A1 C8A H8A2 109.5
O2A C8A H8A3 109.3
H8A1 C8A H8A3 109.5
H8A2 C8A H8A3 109.5
O2B C8B H8B1 109.4
O2B C8B H8B2 109.6
H8B1 C8B H8B2 109.5
O2B C8B H8B3 109.5
H8B1 C8B H8B3 109.5
H8B2 C8B H8B3 109.5
O2C C8C H8C1 109.5
O2C C8C H8C2 109.7
H8C1 C8C H8C2 109.5
O2C C8C H8C3 109.2
H8C1 C8C H8C3 109.5
H8C2 C8C H8C3 109.5
O2D C8D H8D1 109.3
O2D C8D H8D2 109.5
H8D1 C8D H8D2 109.5
O2D C8D H8D3 109.5
H8D1 C8D H8D3 109.5
H8D2 C8D H8D3 109.5
C10A C9A C30A 110.0(2)
C10A C9A H9A1 109.8
C30A C9A H9A1 109.6
C10A C9A H9A2 109.6
C30A C9A H9A2 109.6
H9A1 C9A H9A2 108.2
C10B C9B C30B 116.5(8)
C10B C9B H9B1 108.3
C30B C9B H9B1 108.2
C10B C9B H9B2 108.1
C30B C9B H9B2 108.1
H9B1 C9B H9B2 107.3
C10C C9C C30C 118.7(8)
C10C C9C H9C1 107.7
C30C C9C H9C1 107.8
C10C C9C H9C2 107.5
C30C C9C H9C2 107.7
H9C1 C9C H9C2 107.1
C30D C9D C10D 109.6(2)
C30D C9D H9D1 109.7
C10D C9D H9D1 109.6
C30D C9D H9D2 109.8
C10D C9D H9D2 109.9
H9D1 C9D H9D2 108.2
O3A C10A O4A 118.5(11)
O3A C10A C9A 121.4(12)
O4A C10A C9A 119.9(9)
O3B C10B O4B 125.5(15)
O3B C10B C9B 121.8(16)
O4B C10B C9B 112.7(13)
O3C C10C O4C 132.6(12)
O3C C10C C9C 124.7(13)
O4C C10C C9C 102.6(11)
O3D C10D O4D 120.3(12)
O3D C10D C9D 129.3(16)
O4D C10D C9D 110.4(13)
O4A C11A C12A 99.0(13)
O4A C11A H11A 112.1
C12A C11A H11A 112.1
O4A C11A H11B 112.1
C12A C11A H11B 111.6
H11A C11A H11B 109.6
C12B C11B O4B 112.6(18)
C12B C11B H11C 109.0
O4B C11B H11C 108.8
C12B C11B H11D 109.1
O4B C11B H11D 109.3
H11C C11B H11D 107.8
O4C C11C C12C 125(2)
O4C C11C H11E 106.0
C12C C11C H11E 106.6
O4C C11C H11F 105.9
C12C C11C H11F 106.0
H11E C11C H11F 106.4
O4D C11D C12D 102.4(15)
O4D C11D H11G 111.6
C12D C11D H11G 111.4
O4D C11D H11H 111.0
C12D C11D H11H 111.2
H11G C11D H11H 109.2
C11A C12A H12A 109.2
C11A C12A H12B 109.7
H12A C12A H12B 109.5
C11A C12A H12C 109.6
H12A C12A H12C 109.5
H12B C12A H12C 109.5
C11B C12B H12D 109.4
C11B C12B H12E 109.5
H12D C12B H12E 109.5
C11B C12B H12F 109.5
H12D C12B H12F 109.5
H12E C12B H12F 109.5
C11C C12C H12G 109.2
C11C C12C H12H 109.5
H12G C12C H12H 109.5
C11C C12C H12I 109.8
H12G C12C H12I 109.5
H12H C12C H12I 109.5
C11D C12D H12J 109.4
C11D C12D H12K 109.4
H12J C12D H12K 109.5
C11D C12D H12L 109.6
H12J C12D H12L 109.5
H12K C12D H12L 109.5
C6B C30A C9A 109.9(2)
C6B C30A C2A 109.6(2)
C9A C30A C2A 109.4(2)
C6C C30B C2B 115.2(6)
C6C C30B C9B 112.4(6)
C2B C30B C9B 112.4(6)
C6C C30B H30B 105.2
C2B C30B H30B 105.4
C9B C30B H30B 105.2
C6D C30C C9C 116.4(7)
C6D C30C C2C 113.1(7)
C9C C30C C2C 107.8(7)
C6D C30C H30C 106.3
C9C C30C H30C 106.4
C2C C30C H30C 106.2
C6A C30D C2D 109.6(2)
C6A C30D C9D 109.7(2)
C2D C30D C9D 109.6(2)
C6A C30D H30D 109.4
C2D C30D H30D 109.2
C9D C30D H30D 109.3
C7A O1A C3A 120.7(12)
C5B O1B C7B 123.4(11)
C5C O1C C7C 119.0(12)
C3D O1D C7D 118.4(11)
C8A O2A C5A 117.4(11)
C3B O2B C8B 117.5(12)
C3C O2C C8C 116.6(13)
C5D O2D C8D 114.5(11)
C10A O4A C11A 121.9(9)
C10B O4B C11B 120.4(15)
C10C O4C C11C 109.7(2)
C10D O4D C11D 114.0(12)
C2R C1R H1R1 109.6
C2R C1R H1R2 109.3
H1R1 C1R H1R2 109.5
C2R C1R H1R3 109.5
H1R1 C1R H1R3 109.5
H1R2 C1R H1R3 109.5
O1R C2R O2R 119.9(3)
O1R C2R C1R 119.6(3)
O2R C2R C1R 119.5(2)
O2R C3R C4R 109.1(2)
O2R C3R H3R1 110.0
C4R C3R H3R1 109.9
O2R C3R H3R2 109.7
C4R C3R H3R2 109.8
H3R1 C3R H3R2 108.3
C3R C4R H4R1 109.4
C3R C4R H4R2 109.5
H4R1 C4R H4R2 109.5
C3R C4R H4R3 109.5
H4R1 C4R H4R3 109.5
H4R2 C4R H4R3 109.5
C2R O2R C3R 109.8(2)

loop_
_geom_bond_atom_site_label_1
_geom_bond_atom_site_label_2
_geom_bond_distance
C1A C2A 1.352(17)
C1A C6A 1.454(17)
C1A H1A 1.0000
C1B C2B 1.358(17)
C1B C6B 1.361(17)
C1B H1B 1.0000
C1C C2C 1.41(2)
C1C C6C 1.345(19)
C1C H1C 1.0000
C1D C6D 1.413(17)
C1D C2D 1.426(16)
C1D H1D 1.0000
C2A C3A 1.410(16)
C2A C30A 1.532(2)
C2B C3B 1.416(18)
C2B C30B 1.530(2)
C2C C3C 1.424(15)
C2C C30C 1.516(12)
C2D C3D 1.362(18)
C2D C30D 1.530(2)
C3A C4A 1.30(2)
C3A O1A 1.408(18)
C3B O2B 1.320(15)
C3B C4B 1.423(18)
C3C O2C 1.331(18)
C3C C4C 1.46(2)
C3D O1D 1.442(16)
C3D C4D 1.40(2)
C4A C5A 1.38(2)
C4A H4A 1.0000
C4B C5B 1.394(18)
C4B H4B 1.0000
C4C C5C 1.36(2)
C4C H4C 1.0000
C4D C5D 1.39(2)
C4D H4D 1.0000
C5A O2A 1.413(18)
C5A C6A 1.427(17)
C5B C6B 1.39(2)
C5B O1B 1.430(16)
C5C O1C 1.351(16)
C5C C6C 1.399(15)
C5D C6D 1.357(18)
C5D O2D 1.392(15)
C6A C30D 1.530(2)
C6B C30A 1.528(2)
C6C C30B 1.529(2)
C6D C30C 1.529(2)
C7A O1A 1.376(14)
C7A H7A1 1.0001
C7A H7A2 1.0001
C7A H7A3 1.0001
C7B O1B 1.45(2)
C7C O1C 1.400(16)
C7C H7C1 1.0001
C7C H7C2 1.0001
C7C H7C3 1.0001
C7D O1D 1.491(18)
C7D H7D1 1.0001
C7D H7D2 1.0001
C7D H7D3 1.0001
C8A O2A 1.446(15)
C8A H8A1 1.0001
C8A H8A2 1.0001
C8A H8A3 1.0001
C8B O2B 1.399(17)
C8B H8B1 1.0001
C8B H8B2 1.0001
C8B H8B3 1.0001
C8C O2C 1.457(19)
C8C H8C1 1.0001
C8C H8C2 1.0001
C8C H8C3 1.0001
C8D O2D 1.406(18)
C8D H8D1 1.0001
C8D H8D2 1.0001
C8D H8D3 1.0001
C9A C10A 1.527(2)
C9A C30A 1.528(2)
C9A H9A1 1.0000
C9A H9A2 1.0000
C9B C10B 1.469(15)
C9B C30B 1.530(2)
C9B H9B1 1.0000
C9B H9B2 1.0000
C9C C10C 1.529(2)
C9C C30C 1.530(2)
C9C H9C1 1.0000
C9C H9C2 1.0000
C9D C30D 1.529(2)
C9D C10D 1.530(2)
C9D H9D1 1.0000
C9D H9D2 1.0000
C10A O3A 1.191(16)
C10A O4A 1.249(13)
C10B O3B 1.26(2)
C10B O4B 1.29(2)
C10C O3C 1.163(16)
C10C O4C 1.450(2)
C10D O3D 1.168(18)
C10D O4D 1.37(2)
C11A O4A 1.501(2)
C11A C12A 1.529(2)
C11A H11A 1.0000
C11A H11B 1.0000
C11B C12B 1.41(2)
C11B O4B 1.49(2)
C11B H11C 1.0000
C11B H11D 1.0000
C11C O4C 1.499(2)
C11C C12C 1.40(3)
C11C H11E 1.0000
C11C H11F 1.0000
C11D O4D 1.432(18)
C11D C12D 1.530(2)
C11D H11G 1.0000
C11D H11H 1.0000
C12A H12A 1.0001
C12A H12B 1.0001
C12A H12C 1.0001
C12B H12D 1.0001
C12B H12E 1.0001
C12B H12F 1.0001
C12C H12G 1.0001
C12C H12H 1.0001
C12C H12I 1.0001
C12D H12J 1.0001
C12D H12K 1.0001
C12D H12L 1.0001
C30B H30B 1.0000
C30C H30C 1.0000
C30D H30D 1.0000
C1R C2R 1.453(2)
C1R H1R1 1.0001
C1R H1R2 1.0001
C1R H1R3 1.0001
C2R O1R 1.202(2)
C2R O2R 1.449(2)
C3R O2R 1.499(2)
C3R C4R 1.531(2)
C3R H3R1 1.0000
C3R H3R2 1.0000
C4R H4R1 1.0001
C4R H4R2 1.0001
C4R H4R3 1.0001

loop_
_cod_related_entry_id
_cod_related_entry_database
_cod_related_entry_code
1 ChemSpider 30660367
